data_1546320
loop_
_publ_author_name
'Toma, Ana M.'
'Ra\,t, Ciprian I.'
'Pavel, Octavian D.'
'Hardacre, Christopher'
'R\"uffer, Tobias'
'Lang, Heinrich'
'Mehring, Michael'
'Silvestru, Anca'
'P\^arvulescu, Vasile I.'

_publ_section_title
;
 Heterocyclic bismuth(iii) compounds with transannular N\\rightarrow Bi
 interactions as catalysts for the oxidation of thiophenol to
 diphenyldisulfide
;
_journal_name_full 'Catal. Sci. Technol.'
_journal_paper_doi 10.1039/C7CY00521K
_journal_year 2017
_chemical_formula_moiety 'C22 H19 Bi F3 N O3 S'
_chemical_formula_sum 'C22 H19 Bi F3 N O3 S'
_chemical_formula_weight 643.42
_chemical_name_systematic
;
 ?
;
_space_group_crystal_system triclinic
_space_group_IT_number 2
_space_group_name_Hall '-P 1'
_space_group_name_H-M_alt 'P -1'
_symmetry_space_group_name_Hall '-P 1'
_symmetry_space_group_name_H-M 'P -1'
_atom_sites_solution_hydrogens geom
_audit_creation_method SHELXL-2013
_audit_update_record
;
2017-02-21 deposited with the CCDC.
2017-06-14 downloaded from the CCDC.
;
_cell_angle_alpha 78.190(4)
_cell_angle_beta 86.738(4)
_cell_angle_gamma 83.332(4)
_cell_formula_units_Z 2
_cell_length_a 9.8797(6)
_cell_length_b 10.1848(4)
_cell_length_c 10.9733(5)
_cell_measurement_reflns_used 4802
_cell_measurement_temperature 110
_cell_measurement_theta_max 27.7910
_cell_measurement_theta_min 3.0430
_cell_volume 1072.86(9)
_computing_cell_refinement
;
CrysAlisPro, Agilent Technologies,
Version 1.171.36.28 (release 01-02-2013 CrysAlis171 .NET)
(compiled Feb  1 2013,16:14:44)
;
_computing_data_collection
;
CrysAlisPro, Agilent Technologies,
Version 1.171.36.28 (release 01-02-2013 CrysAlis171 .NET)
(compiled Feb  1 2013,16:14:44)
;
_computing_data_reduction
;
CrysAlisPro, Agilent Technologies,
Version 1.171.36.28 (release 01-02-2013 CrysAlis171 .NET)
(compiled Feb  1 2013,16:14:44)
;
_computing_molecular_graphics
;Brandenburg, K. [or Brandenburg, K. & Putz, H., or Brandenburg, K. & Berndt,
 M.] (1999). DIAMOND. Crystal Impact GbR, Bonn, Germany.
;
_computing_publication_material
; Allen, F. H., Johnson, O., Shields, G. P., Smith, B. R. & Towler, M. (2004).
 J. Appl. Cryst. 37, 335-338.
;
_computing_structure_refinement 'SHELXL-2013 (Sheldrick, 2013)'
_computing_structure_solution 'SHELXS-2013 (Sheldrick, 2013)'
_diffrn_ambient_temperature 110
_diffrn_measured_fraction_theta_full 0.995
_diffrn_measured_fraction_theta_max 0.995
_diffrn_measurement_device_type 'oxford gemini s'
_diffrn_measurement_method '\w scans'
_diffrn_radiation_type MoK\a
_diffrn_radiation_wavelength 0.71073
_diffrn_reflns_av_R_equivalents 0.0312
_diffrn_reflns_av_unetI/netI 0.0521
_diffrn_reflns_Laue_measured_fraction_full 0.995
_diffrn_reflns_Laue_measured_fraction_max 0.995
_diffrn_reflns_limit_h_max 11
_diffrn_reflns_limit_h_min -11
_diffrn_reflns_limit_k_max 12
_diffrn_reflns_limit_k_min -11
_diffrn_reflns_limit_l_max 12
_diffrn_reflns_limit_l_min -13
_diffrn_reflns_number 6582
_diffrn_reflns_point_group_measured_fraction_full 0.995
_diffrn_reflns_point_group_measured_fraction_max 0.995
_diffrn_reflns_theta_full 25.000
_diffrn_reflns_theta_max 24.999
_diffrn_reflns_theta_min 3.063
_exptl_absorpt_coefficient_mu 8.364
_exptl_absorpt_correction_T_max 1.00000
_exptl_absorpt_correction_T_min 0.57126
_exptl_absorpt_correction_type multi-scan
_exptl_absorpt_process_details
;
CrysAlisPro, Agilent Technologies,
Version 1.171.36.28 (release 01-02-2013 CrysAlis171 .NET)
(compiled Feb  1 2013,16:14:44)
Empirical absorption correction using spherical harmonics,
 implemented in SCALE3 ABSPACK scaling algorithm.
;
_exptl_crystal_colour colourless
_exptl_crystal_density_diffrn 1.992
_exptl_crystal_description plate
_exptl_crystal_F_000 616
_exptl_crystal_size_max 0.36
_exptl_crystal_size_mid 0.22
_exptl_crystal_size_min 0.10
_refine_diff_density_max 1.049
_refine_diff_density_min -0.901
_refine_diff_density_rms 0.145
_refine_ls_extinction_method none
_refine_ls_goodness_of_fit_ref 1.037
_refine_ls_hydrogen_treatment constr
_refine_ls_matrix_type full
_refine_ls_number_parameters 280
_refine_ls_number_reflns 3738
_refine_ls_number_restraints 0
_refine_ls_restrained_S_all 1.037
_refine_ls_R_factor_all 0.0300
_refine_ls_R_factor_gt 0.0266
_refine_ls_shift/su_max 0.001
_refine_ls_shift/su_mean 0.000
_refine_ls_structure_factor_coef Fsqd
_refine_ls_weighting_details 'w=1/[\s^2^(Fo^2^)+(0.0120P)^2^] where P=(Fo^2^+2Fc^2^)/3'
_refine_ls_weighting_scheme calc
_refine_ls_wR_factor_gt 0.0503
_refine_ls_wR_factor_ref 0.0516
_reflns_Friedel_coverage 0.000
_reflns_number_gt 3482
_reflns_number_total 3738
_reflns_threshold_expression 'I > 2\s(I)'
_cod_data_source_file c7cy00521k2.cif
_cod_data_source_block shelx
_cod_database_code 1546320
_shelx_space_group_comment
;
The symmetry employed for this shelxl refinement is uniquely defined
by the following loop, which should always be used as a source of
symmetry information in preference to the above space-group names.
They are only intended as comments.
;
_shelxl_version_number 2013-4

loop_
_space_group_symop_operation_xyz
'x, y, z'
'-x, -y, -z'

loop_
_atom_site_label
_atom_site_type_symbol
_atom_site_fract_x
_atom_site_fract_y
_atom_site_fract_z
_atom_site_U_iso_or_equiv
_atom_site_adp_type
_atom_site_occupancy
_atom_site_site_symmetry_order
_atom_site_calc_flag
_atom_site_refinement_flags_posn
_atom_site_refinement_flags_adp
C1 C 0.3639(5) 0.1540(4) 0.1089(4) 0.0132(10) Uani 1 1 d . .
C2 C 0.3195(5) 0.0890(4) 0.0225(4) 0.0190(11) Uani 1 1 d . .
H2 H 0.3470 -0.0023 0.0269 0.023 Uiso 1 1 calc R U
C3 C 0.2339(5) 0.1587(5) -0.0711(4) 0.0214(12) Uani 1 1 d . .
H3 H 0.2015 0.1139 -0.1275 0.026 Uiso 1 1 calc R U
C4 C 0.1979(5) 0.2944(4) -0.0792(4) 0.0227(12) Uani 1 1 d . .
H4 H 0.1429 0.3421 -0.1430 0.027 Uiso 1 1 calc R U
C5 C 0.2420(5) 0.3610(4) 0.0060(4) 0.0165(11) Uani 1 1 d . .
H5 H 0.2154 0.4526 0.0003 0.020 Uiso 1 1 calc R U
C6 C 0.3265(5) 0.2912(4) 0.1008(4) 0.0127(10) Uani 1 1 d . .
C7 C 0.3680(5) 0.3608(4) 0.1998(4) 0.0173(11) Uani 1 1 d . .
H7A H 0.3761 0.4549 0.1637 0.021 Uiso 1 1 calc R U
H7B H 0.2978 0.3572 0.2655 0.021 Uiso 1 1 calc R U
C8 C 0.5013(5) 0.3002(4) 0.3889(4) 0.0157(11) Uani 1 1 d . .
H8A H 0.4847 0.3928 0.3999 0.019 Uiso 1 1 calc R U
H8B H 0.5893 0.2622 0.4223 0.019 Uiso 1 1 calc R U
C9 C 0.3914(5) 0.2201(4) 0.4563(4) 0.0124(10) Uani 1 1 d . .
C10 C 0.3068(6) 0.2649(5) 0.5487(4) 0.0182(12) Uani 1 1 d . .
H10 H 0.3219 0.3433 0.5745 0.022 Uiso 1 1 calc R U
C11 C 0.2011(5) 0.1938(5) 0.6021(4) 0.0195(12) Uani 1 1 d . .
H11 H 0.1446 0.2250 0.6631 0.023 Uiso 1 1 calc R U
C12 C 0.1781(5) 0.0759(5) 0.5656(4) 0.0193(11) Uani 1 1 d . .
H12 H 0.1066 0.0280 0.6020 0.023 Uiso 1 1 calc R U
C13 C 0.2624(5) 0.0302(4) 0.4744(4) 0.0177(11) Uani 1 1 d . .
H13 H 0.2485 -0.0498 0.4507 0.021 Uiso 1 1 calc R U
C14 C 0.3659(5) 0.1020(4) 0.4189(4) 0.0126(10) Uani 1 1 d . .
C15 C 0.6124(5) 0.3660(4) 0.1803(4) 0.0152(11) Uani 1 1 d . .
H15A H 0.6083 0.4558 0.1982 0.018 Uiso 1 1 calc R U
H15B H 0.5954 0.3762 0.0925 0.018 Uiso 1 1 calc R U
C16 C 0.7535(5) 0.2977(4) 0.2034(4) 0.0179(11) Uani 1 1 d . .
C17 C 0.8104(5) 0.2090(4) 0.1294(4) 0.0195(11) Uani 1 1 d . .
H17 H 0.7595 0.1904 0.0675 0.023 Uiso 1 1 calc R U
C18 C 0.9420(6) 0.1480(5) 0.1468(5) 0.0236(12) Uani 1 1 d . .
H18 H 0.9787 0.0882 0.0970 0.028 Uiso 1 1 calc R U
C19 C 1.0191(6) 0.1749(5) 0.2370(5) 0.0274(13) Uani 1 1 d . .
H19 H 1.1078 0.1336 0.2482 0.033 Uiso 1 1 calc R U
C20 C 0.9639(6) 0.2640(5) 0.3112(5) 0.0309(14) Uani 1 1 d . .
H20 H 1.0156 0.2826 0.3727 0.037 Uiso 1 1 calc R U
C21 C 0.8334(6) 0.3247(5) 0.2941(5) 0.0247(12) Uani 1 1 d . .
H21 H 0.7975 0.3850 0.3438 0.030 Uiso 1 1 calc R U
C22 C 0.1793(6) -0.2768(5) 0.2719(5) 0.0260(13) Uani 1 1 d . .
N1 N 0.5008(4) 0.2958(3) 0.2538(3) 0.0126(9) Uani 1 1 d . .
O1 O 0.3742(4) -0.1374(3) 0.2766(3) 0.0223(8) Uani 1 1 d . .
O2 O 0.4184(4) -0.3791(3) 0.3424(3) 0.0291(10) Uani 1 1 d . .
O3 O 0.3902(4) -0.2807(3) 0.1231(3) 0.0282(9) Uani 1 1 d . .
F1 F 0.1385(4) -0.2680(3) 0.3877(3) 0.0434(9) Uani 1 1 d . .
F2 F 0.1110(3) -0.1766(3) 0.1962(3) 0.0424(9) Uani 1 1 d . .
F3 F 0.1436(4) -0.3913(3) 0.2504(3) 0.0437(9) Uani 1 1 d . .
S1 S 0.36227(14) -0.27010(11) 0.24994(11) 0.0166(3) Uani 1 1 d . .
Bi1 Bi 0.50581(2) 0.05837(2) 0.25896(2) 0.01267(7) Uani 1 1 d . .

loop_
_atom_site_aniso_label
_atom_site_aniso_U_11
_atom_site_aniso_U_22
_atom_site_aniso_U_33
_atom_site_aniso_U_23
_atom_site_aniso_U_13
_atom_site_aniso_U_12
C1 0.010(3) 0.020(2) 0.010(2) -0.0029(19) -0.001(2) -0.0031(19)
C2 0.018(3) 0.018(2) 0.021(3) -0.005(2) 0.002(2) -0.003(2)
C3 0.022(3) 0.029(3) 0.015(3) -0.005(2) -0.004(2) -0.001(2)
C4 0.020(3) 0.026(3) 0.018(3) 0.005(2) -0.008(2) 0.000(2)
C5 0.016(3) 0.015(2) 0.016(3) 0.000(2) 0.006(2) -0.003(2)
C6 0.010(3) 0.012(2) 0.016(2) -0.0032(19) 0.003(2) -0.0021(19)
C7 0.021(3) 0.011(2) 0.018(3) -0.0002(19) -0.004(2) 0.002(2)
C8 0.019(3) 0.014(2) 0.015(2) -0.0031(19) -0.006(2) -0.001(2)
C9 0.007(3) 0.017(2) 0.011(2) -0.0003(19) -0.004(2) 0.0018(19)
C10 0.025(3) 0.019(2) 0.012(2) -0.007(2) -0.006(2) 0.003(2)
C11 0.012(3) 0.029(3) 0.014(3) -0.002(2) -0.001(2) 0.009(2)
C12 0.013(3) 0.029(3) 0.013(2) 0.003(2) -0.001(2) -0.003(2)
C13 0.021(3) 0.018(2) 0.014(2) -0.001(2) -0.007(2) 0.000(2)
C14 0.012(3) 0.013(2) 0.011(2) -0.0018(18) -0.002(2) 0.0034(19)
C15 0.017(3) 0.014(2) 0.014(2) -0.0005(19) -0.001(2) -0.002(2)
C16 0.017(3) 0.018(2) 0.018(3) 0.001(2) -0.003(2) -0.002(2)
C17 0.017(3) 0.024(3) 0.017(3) -0.001(2) -0.001(2) -0.005(2)
C18 0.017(3) 0.025(3) 0.025(3) -0.001(2) 0.006(2) 0.001(2)
C19 0.018(4) 0.033(3) 0.026(3) 0.007(2) 0.002(2) -0.005(2)
C20 0.026(4) 0.041(3) 0.026(3) 0.003(3) -0.009(3) -0.014(3)
C21 0.026(4) 0.026(3) 0.022(3) -0.002(2) -0.001(2) -0.008(2)
C22 0.029(4) 0.019(3) 0.033(3) -0.010(2) -0.002(3) -0.003(2)
N1 0.013(3) 0.0093(18) 0.015(2) -0.0027(15) -0.0051(17) -0.0001(16)
O1 0.023(2) 0.0163(16) 0.028(2) -0.0060(15) -0.0004(16) -0.0022(15)
O2 0.033(3) 0.0171(17) 0.035(2) 0.0015(15) -0.0166(19) 0.0031(16)
O3 0.030(3) 0.0316(19) 0.024(2) -0.0097(16) 0.0023(17) -0.0020(17)
F1 0.036(2) 0.059(2) 0.038(2) -0.0177(17) 0.0180(17) -0.0136(17)
F2 0.024(2) 0.0415(18) 0.058(2) -0.0068(17) -0.0137(18) 0.0111(16)
F3 0.030(2) 0.0343(17) 0.076(3) -0.0270(17) -0.0033(18) -0.0120(15)
S1 0.0182(8) 0.0118(5) 0.0203(6) -0.0039(5) -0.0052(5) 0.0003(5)
Bi1 0.01312(12) 0.01118(10) 0.01322(10) -0.00291(7) -0.00219(7) 0.00247(7)

loop_
_atom_type_symbol
_atom_type_description
_atom_type_scat_dispersion_real
_atom_type_scat_dispersion_imag
_atom_type_scat_source
C C 0.0033 0.0016 'International Tables Vol C Tables 4.2.6.8 and 6.1.1.4'
N N 0.0061 0.0033 'International Tables Vol C Tables 4.2.6.8 and 6.1.1.4'
O O 0.0106 0.0060 'International Tables Vol C Tables 4.2.6.8 and 6.1.1.4'
F F 0.0171 0.0103 'International Tables Vol C Tables 4.2.6.8 and 6.1.1.4'
S S 0.1246 0.1234 'International Tables Vol C Tables 4.2.6.8 and 6.1.1.4'
Bi Bi -4.1077 10.2566 'International Tables Vol C Tables 4.2.6.8 and 6.1.1.4'
H H 0.0000 0.0000 'International Tables Vol C Tables 4.2.6.8 and 6.1.1.4'

loop_
_geom_angle_atom_site_label_1
_geom_angle_atom_site_label_2
_geom_angle_atom_site_label_3
_geom_angle
C2 C1 C6 120.1(4)
C2 C1 Bi1 124.7(3)
C6 C1 Bi1 115.1(3)
C1 C2 C3 120.6(4)
C1 C2 H2 119.7
C3 C2 H2 119.7
C4 C3 C2 119.1(4)
C4 C3 H3 120.4
C2 C3 H3 120.4
C3 C4 C5 121.0(4)
C3 C4 H4 119.5
C5 C4 H4 119.5
C4 C5 C6 120.1(4)
C4 C5 H5 120.0
C6 C5 H5 120.0
C1 C6 C5 119.2(4)
C1 C6 C7 120.1(4)
C5 C6 C7 120.6(4)
N1 C7 C6 111.3(3)
N1 C7 H7A 109.4
C6 C7 H7A 109.4
N1 C7 H7B 109.4
C6 C7 H7B 109.4
H7A C7 H7B 108.0
N1 C8 C9 108.6(4)
N1 C8 H8A 110.0
C9 C8 H8A 110.0
N1 C8 H8B 110.0
C9 C8 H8B 110.0
H8A C8 H8B 108.3
C10 C9 C14 118.6(5)
C10 C9 C8 122.0(4)
C14 C9 C8 119.2(4)
C11 C10 C9 120.4(4)
C11 C10 H10 119.8
C9 C10 H10 119.8
C10 C11 C12 120.5(5)
C10 C11 H11 119.8
C12 C11 H11 119.8
C13 C12 C11 119.5(5)
C13 C12 H12 120.3
C11 C12 H12 120.3
C14 C13 C12 120.3(4)
C14 C13 H13 119.8
C12 C13 H13 119.8
C13 C14 C9 120.7(4)
C13 C14 Bi1 127.1(3)
C9 C14 Bi1 112.1(4)
N1 C15 C16 115.7(4)
N1 C15 H15A 108.4
C16 C15 H15A 108.4
N1 C15 H15B 108.4
C16 C15 H15B 108.4
H15A C15 H15B 107.4
C17 C16 C21 118.2(5)
C17 C16 C15 119.7(4)
C21 C16 C15 122.1(4)
C18 C17 C16 120.6(5)
C18 C17 H17 119.7
C16 C17 H17 119.7
C19 C18 C17 120.6(5)
C19 C18 H18 119.7
C17 C18 H18 119.7
C18 C19 C20 119.5(5)
C18 C19 H19 120.3
C20 C19 H19 120.3
C21 C20 C19 120.1(5)
C21 C20 H20 120.0
C19 C20 H20 120.0
C20 C21 C16 121.1(5)
C20 C21 H21 119.4
C16 C21 H21 119.4
F2 C22 F3 107.7(4)
F2 C22 F1 107.4(4)
F3 C22 F1 107.8(5)
F2 C22 S1 111.5(4)
F3 C22 S1 111.3(3)
F1 C22 S1 111.0(4)
C15 N1 C8 112.5(4)
C15 N1 C7 108.1(3)
C8 N1 C7 110.4(4)
C15 N1 Bi1 116.8(3)
C8 N1 Bi1 102.1(2)
C7 N1 Bi1 106.7(3)
S1 O1 Bi1 149.4(2)
O2 S1 O3 116.8(2)
O2 S1 O1 113.72(19)
O3 S1 O1 114.9(2)
O2 S1 C22 103.8(2)
O3 S1 C22 104.4(2)
O1 S1 C22 100.5(2)
C1 Bi1 C14 96.44(16)
C1 Bi1 N1 75.86(14)
C14 Bi1 N1 73.74(15)
C1 Bi1 O1 84.18(14)
C14 Bi1 O1 83.20(14)
N1 Bi1 O1 147.27(13)

loop_
_geom_bond_atom_site_label_1
_geom_bond_atom_site_label_2
_geom_bond_distance
C1 C2 1.379(6)
C1 C6 1.390(6)
C1 Bi1 2.217(4)
C2 C3 1.392(6)
C2 H2 0.9300
C3 C4 1.373(6)
C3 H3 0.9300
C4 C5 1.378(6)
C4 H4 0.9300
C5 C6 1.394(6)
C5 H5 0.9300
C6 C7 1.510(6)
C7 N1 1.496(6)
C7 H7A 0.9700
C7 H7B 0.9700
C8 N1 1.492(5)
C8 C9 1.502(7)
C8 H8A 0.9700
C8 H8B 0.9700
C9 C10 1.393(6)
C9 C14 1.401(6)
C10 C11 1.375(7)
C10 H10 0.9300
C11 C12 1.388(6)
C11 H11 0.9300
C12 C13 1.385(6)
C12 H12 0.9300
C13 C14 1.369(7)
C13 H13 0.9300
C14 Bi1 2.256(5)
C15 N1 1.491(6)
C15 C16 1.495(6)
C15 H15A 0.9700
C15 H15B 0.9700
C16 C17 1.387(6)
C16 C21 1.393(7)
C17 C18 1.380(7)
C17 H17 0.9300
C18 C19 1.371(7)
C18 H18 0.9300
C19 C20 1.386(7)
C19 H19 0.9300
C20 C21 1.369(7)
C20 H20 0.9300
C21 H21 0.9300
C22 F2 1.321(5)
C22 F3 1.325(5)
C22 F1 1.329(6)
C22 S1 1.817(6)
N1 Bi1 2.402(3)
O1 S1 1.460(3)
O1 Bi1 2.474(3)
O2 S1 1.424(3)
O3 S1 1.427(3)

loop_
_geom_torsion_atom_site_label_1
_geom_torsion_atom_site_label_2
_geom_torsion_atom_site_label_3
_geom_torsion_atom_site_label_4
_geom_torsion
C6 C1 C2 C3 -1.9(8)
Bi1 C1 C2 C3 -177.8(4)
C1 C2 C3 C4 2.2(8)
C2 C3 C4 C5 -1.9(8)
C3 C4 C5 C6 1.2(8)
C2 C1 C6 C5 1.1(8)
Bi1 C1 C6 C5 177.4(4)
C2 C1 C6 C7 176.3(5)
Bi1 C1 C6 C7 -7.4(6)
C4 C5 C6 C1 -0.8(8)
C4 C5 C6 C7 -175.9(5)
C1 C6 C7 N1 30.9(6)
C5 C6 C7 N1 -154.0(4)
N1 C8 C9 C10 -138.0(4)
N1 C8 C9 C14 37.0(5)
C14 C9 C10 C11 0.2(6)
C8 C9 C10 C11 175.3(4)
C9 C10 C11 C12 0.7(7)
C10 C11 C12 C13 -0.2(6)
C11 C12 C13 C14 -1.3(7)
C12 C13 C14 C9 2.2(7)
C12 C13 C14 Bi1 -174.8(3)
C10 C9 C14 C13 -1.7(6)
C8 C9 C14 C13 -176.9(4)
C10 C9 C14 Bi1 175.8(3)
C8 C9 C14 Bi1 0.6(5)
N1 C15 C16 C17 92.5(5)
N1 C15 C16 C21 -90.5(6)
C21 C16 C17 C18 0.9(7)
C15 C16 C17 C18 178.1(5)
C16 C17 C18 C19 -0.5(8)
C17 C18 C19 C20 0.1(8)
C18 C19 C20 C21 -0.1(8)
C19 C20 C21 C16 0.6(8)
C17 C16 C21 C20 -0.9(8)
C15 C16 C21 C20 -178.0(5)
C16 C15 N1 C8 69.9(5)
C16 C15 N1 C7 -167.9(3)
C16 C15 N1 Bi1 -47.7(4)
C9 C8 N1 C15 -176.6(3)
C9 C8 N1 C7 62.6(4)
C9 C8 N1 Bi1 -50.5(4)
C6 C7 N1 C15 91.3(4)
C6 C7 N1 C8 -145.4(4)
C6 C7 N1 Bi1 -35.1(4)
Bi1 O1 S1 O2 89.3(4)
Bi1 O1 S1 O3 -48.9(4)
Bi1 O1 S1 C22 -160.4(4)
F2 C22 S1 O2 176.8(3)
F3 C22 S1 O2 -63.0(4)
F1 C22 S1 O2 57.1(4)
F2 C22 S1 O3 -60.3(4)
F3 C22 S1 O3 59.9(4)
F1 C22 S1 O3 180.0(3)
F2 C22 S1 O1 59.0(4)
F3 C22 S1 O1 179.2(3)
F1 C22 S1 O1 -60.7(4)
